data_7062856
loop_
_publ_author_name
'An, Nan'
'Ma, Lu-Lu'
'Yang, Fan'
'Zhang, Wen-Yan'
'Yang, Guo-Ping'
'Wang, Yao-Yu'

_publ_section_title
;
 Porous Zn-MOF with two diverse cages synthesized using functionalized
 biphenyl tricarboxylic acid: CO2 selective adsorption and fixation
;
_journal_issue 45
_journal_name_full 'New Journal of Chemistry'
_journal_page_first 20807
_journal_page_last 20813
_journal_paper_doi 10.1039/D3NJ01937C
_journal_volume 47
_journal_year 2023
_chemical_formula_moiety 'C90 H48 O41 Zn11, 18[H2O], 12[H2O]'
_chemical_formula_sum 'C90 H48 O41 Zn11'
_chemical_formula_weight 2504.35
_space_group_crystal_system cubic
_space_group_IT_number 197
_space_group_name_Hall 'I 2 2 3'
_space_group_name_H-M_alt 'I 2 3'
_atom_sites_solution_hydrogens mixed
_atom_sites_solution_primary dual
_audit_creation_date 2023-10-15
_audit_creation_method
;
Olex2 1.3
(compiled 2020.07.31 svn.rc2a77460 for OlexSys, GUI svn.r6145)
;
_audit_update_record
;
2023-10-15 deposited with the CCDC.	2023-10-17 downloaded from the CCDC.
;
_cell_angle_alpha 90
_cell_angle_beta 90
_cell_angle_gamma 90
_cell_formula_units_Z 4
_cell_length_a 23.115(10)
_cell_length_b 23.115
_cell_length_c 23.115
_cell_measurement_reflns_used 2366
_cell_measurement_temperature 222.00
_cell_measurement_theta_max 22.62
_cell_measurement_theta_min 2.49
_cell_volume 12350(5)
_computing_cell_refinement 'SAINT V8.38A (Bruker, 2018)'
_computing_data_reduction 'SAINT V8.38A (Bruker, 2018)'
_computing_molecular_graphics 'Olex2 1.3 (Dolomanov et al., 2009)'
_computing_publication_material 'Olex2 1.3 (Dolomanov et al., 2009)'
_computing_structure_refinement 'SHELXL 2018/3 (Sheldrick, 2015)'
_computing_structure_solution 'SHELXT 2014/5 (Sheldrick, 2014)'
_diffrn_ambient_temperature 222.00
_diffrn_measured_fraction_theta_full 0.998
_diffrn_measured_fraction_theta_max 0.998
_diffrn_measurement_device_type 'Bruker APEX-II CCD'
_diffrn_measurement_method '\f and \w scans'
_diffrn_radiation_type MoK\a
_diffrn_radiation_wavelength 0.71073
_diffrn_reflns_av_R_equivalents 0.0891
_diffrn_reflns_av_unetI/netI 0.0976
_diffrn_reflns_Laue_measured_fraction_full 0.998
_diffrn_reflns_Laue_measured_fraction_max 0.998
_diffrn_reflns_limit_h_max 26
_diffrn_reflns_limit_h_min -13
_diffrn_reflns_limit_k_max 22
_diffrn_reflns_limit_k_min -27
_diffrn_reflns_limit_l_max 25
_diffrn_reflns_limit_l_min -27
_diffrn_reflns_number 13648
_diffrn_reflns_point_group_measured_fraction_full 0.980
_diffrn_reflns_point_group_measured_fraction_max 0.980
_diffrn_reflns_theta_full 25.242
_diffrn_reflns_theta_max 25.322
_diffrn_reflns_theta_min 2.158
_diffrn_source_current 1.4
_diffrn_source_power 0.07
_diffrn_source_voltage 50.0
_diffrn_standards_number 0
_exptl_absorpt_coefficient_mu 2.165
_exptl_absorpt_correction_T_max 0.7452
_exptl_absorpt_correction_T_min 0.6709
_exptl_absorpt_correction_type multi-scan
_exptl_absorpt_process_details
;
SADABS-2016/2 (Bruker,2016/2) was used for absorption correction.
wR2(int) was 0.1131 before and 0.0508 after correction.
The Ratio of minimum to maximum transmission is 0.9003.
The \l/2 correction factor is Not present.
;
_exptl_crystal_colour colourless
_exptl_crystal_colour_primary colourless
_exptl_crystal_density_diffrn 1.347
_exptl_crystal_description block
_exptl_crystal_F_000 4984
_exptl_crystal_size_max 0.16
_exptl_crystal_size_mid 0.12
_exptl_crystal_size_min 0.1
_refine_diff_density_max 0.432
_refine_diff_density_min -0.376
_refine_diff_density_rms 0.081
_refine_ls_abs_structure_details
;
 Refined as an inversion twin.
;
_refine_ls_abs_structure_Flack 0.51(6)
_refine_ls_extinction_method none
_refine_ls_goodness_of_fit_ref 1.016
_refine_ls_hydrogen_treatment constr
_refine_ls_matrix_type full
_refine_ls_number_parameters 305
_refine_ls_number_reflns 3707
_refine_ls_number_restraints 293
_refine_ls_restrained_S_all 1.008
_refine_ls_R_factor_all 0.1152
_refine_ls_R_factor_gt 0.0616
_refine_ls_shift/su_max 0.000
_refine_ls_shift/su_mean 0.000
_refine_ls_structure_factor_coef Fsqd
_refine_ls_weighting_details 'w=1/[\s^2^(Fo^2^)+(0.0961P)^2^] where P=(Fo^2^+2Fc^2^)/3'
_refine_ls_weighting_scheme calc
_refine_ls_wR_factor_gt 0.1475
_refine_ls_wR_factor_ref 0.1768
_reflns_Friedel_coverage 0.818
_reflns_Friedel_fraction_full 0.960
_reflns_Friedel_fraction_max 0.958
_reflns_number_gt 2303
_reflns_number_total 3707
_reflns_threshold_expression 'I > 2\s(I)'
_cod_data_source_file d3nj01937c2.cif
_cod_data_source_block mo_20220701ancu_0m_a_sq
_cod_depositor_comments 'Adding full bibliography for 7062856.cif.'
_cod_original_cell_volume 12351(16)
_cod_database_code 7062856
_shelx_shelxl_version_number 2018/3
_shelx_space_group_comment
;
The symmetry employed for this shelxl refinement is uniquely defined
by the following loop, which should always be used as a source of
symmetry information in preference to the above space-group names.
They are only intended as comments.
;
_shelx_estimated_absorpt_t_max 0.813
_shelx_estimated_absorpt_t_min 0.723
_olex2_refinement_description
;
1. Twinned data refinement
 Scales: 0.49(6)
 0.51(6)
2. Fixed Uiso
 At 1.2 times of:
  All C(H) groups
 At 1.5 times of:
  All O(H,H) groups
3. Restrained distances
 O3A-C14A = C14A-O8A
 1.2 with sigma of 0.02
 C14A-C2
 1.5 with sigma of 0.02
4. Uiso/Uaniso restraints and constraints
Uanis(C3) \\sim Ueq, Uanis(C5) \\sim Ueq, Uanis(C7) \\sim Ueq, Uanis(C9) \\sim
Ueq, Uanis(C11) \\sim Ueq, Uanis(C13) \\sim Ueq, Uanis(C13A) \\sim Ueq,
Uanis(C7A) \\sim Ueq, Uanis(C5A) \\sim Ueq, Uanis(C3A) \\sim Ueq, Uanis(C9A)
\\sim Ueq, Uanis(C11A) \\sim Ueq: with sigma of 0.01 and sigma for terminal
atoms of 0.02
Uanis(O3) \\sim Ueq, Uanis(O8) \\sim Ueq, Uanis(C14) \\sim Ueq, Uanis(O3A)
\\sim Ueq, Uanis(C14A) \\sim Ueq, Uanis(O8A) \\sim Ueq: with sigma of 0.01 and
sigma for terminal atoms of 0.02
Uanis(O2A) \\sim Ueq, Uanis(O2) \\sim Ueq, Uanis(O7A) \\sim Ueq, Uanis(O7)
\\sim Ueq: with sigma of 0.01 and sigma for terminal atoms of 0.02
5. Rigid body (RIGU) restrains
 C3, C3A, C5, C5A, C7, C7A, C9, C9A, C11, C11A, C12, C13, C13A
 with sigma for 1-2 distances of 0.004 and sigma for 1-3 distances of 0.004
 O3, O3A, O8, O8A, C2, C14, C14A
 with sigma for 1-2 distances of 0.004 and sigma for 1-3 distances of 0.004
 O2, O2A, O7, O7A, C10
 with sigma for 1-2 distances of 0.004 and sigma for 1-3 distances of 0.004
 Zn2, Zn2A, Zn3, Zn3A, O5
 with sigma for 1-2 distances of 0.004 and sigma for 1-3 distances of 0.004
6. Others
 Sof(C13A)=Sof(H13A)=Sof(C7A)=Sof(C5A)=Sof(H5A)=Sof(C3A)=Sof(H3A)=Sof(C9A)=
 Sof(H9A)=Sof(C11A)=Sof(H11A)=1-FVAR(1)
 Sof(C13)=Sof(H13)=Sof(C7)=Sof(C5)=Sof(H5)=Sof(C3)=Sof(H3)=Sof(C9)=Sof(H9)=
 Sof(C11)=Sof(H11)=FVAR(1)
 Sof(Zn2A)=Sof(O2A)=Sof(O3A)=Sof(O7A)=Sof(O8A)=Sof(C14A)=1-FVAR(2)
 Sof(Zn3A)=0.33333*(1-FVAR(3))
 Sof(Zn3)=0.33333*FVAR(3)
 Sof(Zn2)=Sof(O2)=Sof(O3)=Sof(O7)=Sof(O8)=Sof(C14)=FVAR(2)
 Fixed Sof: H6A(0.5) H6B(0.5)
7.a Riding coordinates:
 O6(H6A,H6B)
7.b Aromatic/amide H refined with riding coordinates:
 C1(H1), C13(H13), C5(H5), C3(H3), C9(H9), C11(H11), C13A(H13A), C5A(H5A),
 C3A(H3A), C9A(H9A), C11A(H11A), C15(H15)
7.c Fitted hexagon refined as free rotating group:
 C13(C7,C5,C3,C9,C11), C13A(C7A,C5A,C3A,C9A,C11A)
;
_platon_squeeze_special_details
;
A solvent mask was calculated and 1556 electrons were 
found in a volume of 4473\%A^3^ in 2 voids per unit cell. 
This is consistent with the presence of 
18[H2O], 12[H2O] per Asymmetric Unit 
.
;
_platon_squeeze_void_probe_radius 1.20
_olex2_submission_special_instructions 'No special instructions were received'

loop_
_space_group_symop_operation_xyz
'x, y, z'
'-x, -y, z'
'-x, y, -z'
'x, -y, -z'
'z, x, y'
'z, -x, -y'
'-z, -x, y'
'-z, x, -y'
'y, z, x'
'-y, z, -x'
'y, -z, -x'
'-y, -z, x'
'x+1/2, y+1/2, z+1/2'
'-x+1/2, -y+1/2, z+1/2'
'-x+1/2, y+1/2, -z+1/2'
'x+1/2, -y+1/2, -z+1/2'
'z+1/2, x+1/2, y+1/2'
'z+1/2, -x+1/2, -y+1/2'
'-z+1/2, -x+1/2, y+1/2'
'-z+1/2, x+1/2, -y+1/2'
'y+1/2, z+1/2, x+1/2'
'-y+1/2, z+1/2, -x+1/2'
'y+1/2, -z+1/2, -x+1/2'
'-y+1/2, -z+1/2, x+1/2'

loop_
_atom_site_label
_atom_site_type_symbol
_atom_site_fract_x
_atom_site_fract_y
_atom_site_fract_z
_atom_site_U_iso_or_equiv
_atom_site_adp_type
_atom_site_occupancy
_atom_site_site_symmetry_order
_atom_site_calc_flag
_atom_site_refinement_flags_posn
_atom_site_refinement_flags_adp
_atom_site_refinement_flags_occupancy
_atom_site_disorder_assembly
_atom_site_disorder_group
Zn1 Zn 0.43991(9) 0.500000 0.000000 0.0470(6) Uani 1 2 d S T P . .
Zn2 Zn 0.71055(9) 0.76555(7) 0.17882(8) 0.0575(6) Uani 0.906(6) 1 d . . P . 1
Zn2A Zn 0.7870(14) 0.7346(13) 0.3279(14) 0.129(13) Uani 0.094(6) 1 d . . P . 2
Zn3 Zn 0.69967(7) 0.69967(7) 0.30033(7) 0.0461(7) Uani 0.906(6) 3 d S T P . 1
Zn3A Zn 0.7970(10) 0.7970(10) 0.2030(10) 0.075(11) Uani 0.094(6) 3 d S T P . 2
O1 O 0.4500(4) 0.5607(5) 0.0597(4) 0.067(3) Uani 1 1 d . . . . .
O2 O 0.3869(4) 0.7497(6) 0.2358(6) 0.073(3) Uani 0.906(6) 1 d . U P . 1
O2A O 0.376(4) 0.728(4) 0.271(5) 0.054(15) Uani 0.094(6) 1 d . U P . 2
O3 O 0.6367(6) 0.7275(7) 0.1798(6) 0.108(5) Uani 0.906(6) 1 d . U P . 1
O3A O 0.650(3) 0.682(4) 0.201(4) 0.046(14) Uani 0.094(6) 1 d D U P . 2
O4 O 0.5452(4) 0.5593(4) 0.0607(4) 0.061(3) Uani 1 1 d . . . . .
O5 O 0.7486(4) 0.7486(4) 0.2514(4) 0.049(3) Uani 1 3 d S T P . .
O6 O 0.3498(5) 0.500000 0.000000 0.100(6) Uani 1 2 d S T P . .
H6A H 0.327049 0.500000 0.029420 0.150 Uiso 0.5 1 d R U P . .
H6B H 0.327049 0.500000 -0.029420 0.150 Uiso 0.5 1 d R U P . .
O7 O 0.3478(5) 0.6640(6) 0.2104(8) 0.101(4) Uani 0.906(6) 1 d . U P . 1
O7A O 0.340(4) 0.678(4) 0.172(4) 0.046(16) Uani 0.094(6) 1 d . U P . 2
O8 O 0.6248(5) 0.6850(5) 0.2655(5) 0.070(3) Uani 0.906(6) 1 d . U P . 1
O8A O 0.595(5) 0.665(5) 0.280(3) 0.065(18) Uani 0.094(6) 1 d D U P . 2
C1 C 0.4477(6) 0.6370(6) 0.1511(6) 0.055(4) Uani 1 1 d . . . . .
H1 H 0.412491 0.624335 0.135281 0.066 Uiso 1 1 calc R U . . .
C2 C 0.5515(5) 0.6768(7) 0.1950(7) 0.072(4) Uani 1 1 d D . . . .
C4 C 0.4977(8) 0.5749(5) 0.0774(5) 0.052(3) Uani 1 1 d . . . . .
C6 C 0.4990(7) 0.6171(5) 0.1285(6) 0.060(4) Uani 1 1 d . . . . .
C8 C 0.4475(6) 0.6757(6) 0.1973(6) 0.058(4) Uani 1 1 d . . . . .
C10 C 0.3888(6) 0.6987(7) 0.2172(7) 0.063(4) Uani 1 1 d . . . . .
C12 C 0.4994(6) 0.6967(7) 0.2201(6) 0.073(4) Uani 1 1 d . . . . .
C13 C 0.4786(15) 0.7074(16) 0.3351(16) 0.128(12) Uani 0.52(5) 1 d G U P A 1
H13 H 0.463485 0.669731 0.338172 0.153 Uiso 0.52(5) 1 calc R U P A 1
C7 C 0.5035(17) 0.7256(16) 0.2835(15) 0.108(10) Uani 0.52(5) 1 d G U P A 1
C5 C 0.5259(16) 0.7812(17) 0.2789(16) 0.118(11) Uani 0.52(5) 1 d G U P A 1
H5 H 0.542756 0.793548 0.244006 0.141 Uiso 0.52(5) 1 calc R U P A 1
C3 C 0.5233(18) 0.8186(15) 0.3259(18) 0.130(12) Uani 0.52(5) 1 d G U P A 1
H3 H 0.538430 0.856251 0.322811 0.156 Uiso 0.52(5) 1 calc R U P A 1
C9 C 0.4984(19) 0.8004(18) 0.3775(15) 0.132(13) Uani 0.52(5) 1 d G U P A 1
H9 H 0.496632 0.825695 0.409296 0.158 Uiso 0.52(5) 1 calc R U P A 1
C11 C 0.4760(15) 0.7448(19) 0.3821(14) 0.114(11) Uani 0.52(5) 1 d G U P A 1
H11 H 0.459159 0.732435 0.416977 0.136 Uiso 0.52(5) 1 calc R U P A 1
C13A C 0.4816(13) 0.7327(14) 0.3203(12) 0.081(10) Uani 0.48(5) 1 d G U P A 2
H13A H 0.463163 0.697188 0.327359 0.097 Uiso 0.48(5) 1 calc R U P A 2
C7A C 0.5039(13) 0.7447(12) 0.2657(12) 0.066(8) Uani 0.48(5) 1 d G U P A 2
C5A C 0.5312(14) 0.7972(13) 0.2552(14) 0.092(11) Uani 0.48(5) 1 d G U P A 2
H5A H 0.546244 0.805326 0.218339 0.111 Uiso 0.48(5) 1 calc R U P A 2
C3A C 0.5362(15) 0.8378(13) 0.2993(18) 0.117(12) Uani 0.48(5) 1 d G U P A 2
H3A H 0.554600 0.873389 0.292218 0.140 Uiso 0.48(5) 1 calc R U P A 2
C9A C 0.5139(17) 0.8259(16) 0.3539(16) 0.108(13) Uani 0.48(5) 1 d G U P A 2
H9A H 0.517238 0.853352 0.383668 0.130 Uiso 0.48(5) 1 calc R U P A 2
C11A C 0.4866(15) 0.7733(18) 0.3643(12) 0.108(12) Uani 0.48(5) 1 d G U P A 2
H11A H 0.471519 0.765252 0.401239 0.129 Uiso 0.48(5) 1 calc R U P A 2
C14 C 0.6097(7) 0.7000(8) 0.2145(9) 0.066(4) Uani 0.906(6) 1 d . U P . 1
C14A C 0.607(2) 0.674(7) 0.230(3) 0.046(13) Uani 0.094(6) 1 d D U P . 2
C15 C 0.5504(6) 0.6387(7) 0.1516(7) 0.073(5) Uani 1 1 d . . . . .
H15 H 0.585674 0.625872 0.136019 0.088 Uiso 1 1 calc R U . . .

loop_
_atom_site_aniso_label
_atom_site_aniso_U_11
_atom_site_aniso_U_22
_atom_site_aniso_U_33
_atom_site_aniso_U_23
_atom_site_aniso_U_13
_atom_site_aniso_U_12
Zn1 0.0490(13) 0.0525(13) 0.0395(12) -0.0019(11) 0.000 0.000
Zn2 0.0693(13) 0.0494(11) 0.0536(11) -0.0014(9) 0.0003(9) 0.0042(9)
Zn2A 0.14(3) 0.11(2) 0.14(2) 0.012(18) -0.06(2) 0.001(19)
Zn3 0.0461(7) 0.0461(7) 0.0461(7) -0.0042(8) -0.0042(8) 0.0042(8)
Zn3A 0.075(11) 0.075(11) 0.075(11) -0.021(12) -0.021(12) 0.021(12)
O1 0.041(6) 0.103(8) 0.058(6) -0.034(6) -0.012(5) 0.007(6)
O2 0.043(6) 0.077(7) 0.097(8) -0.030(6) 0.002(6) -0.003(5)
O2A 0.05(2) 0.06(2) 0.057(16) 0.006(13) -0.001(13) -0.001(14)
O3 0.076(7) 0.147(11) 0.101(8) 0.010(8) -0.019(7) -0.043(7)
O3A 0.039(13) 0.05(2) 0.054(19) -0.003(13) 0.001(12) -0.004(12)
O4 0.040(5) 0.072(7) 0.071(7) -0.024(5) 0.010(5) 0.011(5)
O5 0.049(3) 0.049(3) 0.049(3) -0.004(4) -0.004(4) 0.004(4)
O6 0.031(7) 0.190(18) 0.078(10) -0.004(13) 0.000 0.000
O7 0.060(7) 0.085(8) 0.156(11) -0.023(8) 0.011(8) -0.005(6)
O7A 0.043(19) 0.05(2) 0.050(18) -0.001(14) 0.010(13) 0.008(13)
O8 0.051(6) 0.080(7) 0.078(6) -0.014(6) -0.009(5) -0.014(6)
O8A 0.06(3) 0.07(3) 0.064(16) 0.011(18) 0.015(14) 0.01(3)
C1 0.034(8) 0.066(10) 0.066(9) -0.014(8) -0.020(7) 0.002(7)
C2 0.030(6) 0.094(11) 0.091(10) -0.033(10) -0.005(7) 0.027(6)
C4 0.053(8) 0.049(7) 0.054(8) -0.012(6) 0.017(8) 0.007(8)
C6 0.057(8) 0.049(7) 0.074(9) -0.005(7) 0.015(9) 0.002(8)
C8 0.045(8) 0.056(8) 0.074(10) -0.022(8) 0.008(7) 0.007(7)
C10 0.045(7) 0.071(8) 0.074(9) -0.002(7) 0.001(7) 0.007(6)
C12 0.033(7) 0.093(10) 0.093(9) -0.022(8) -0.006(8) -0.010(8)
C13 0.133(18) 0.134(16) 0.116(13) -0.007(10) 0.005(12) 0.003(13)
C7 0.110(16) 0.110(14) 0.106(12) -0.015(10) -0.005(11) -0.003(12)
C5 0.121(17) 0.112(14) 0.119(15) -0.014(10) -0.018(12) -0.006(12)
C3 0.140(18) 0.120(15) 0.129(15) -0.015(10) 0.003(12) -0.013(13)
C9 0.132(18) 0.136(15) 0.127(15) -0.010(12) 0.002(12) -0.010(13)
C11 0.119(17) 0.119(15) 0.103(14) 0.002(11) -0.011(12) 0.009(12)
C13A 0.083(15) 0.082(14) 0.078(12) 0.000(9) -0.001(10) 0.016(11)
C7A 0.053(13) 0.069(11) 0.076(11) -0.004(9) -0.005(10) 0.010(10)
C5A 0.095(16) 0.092(13) 0.091(14) -0.004(10) -0.001(12) -0.012(11)
C3A 0.130(18) 0.099(15) 0.121(15) -0.019(10) 0.004(12) -0.016(12)
C9A 0.116(18) 0.108(15) 0.100(15) -0.025(11) -0.001(12) -0.005(12)
C11A 0.113(18) 0.113(15) 0.097(14) -0.024(10) 0.010(12) -0.005(12)
C14 0.054(8) 0.071(10) 0.074(8) -0.024(7) 0.002(6) -0.001(7)
C14A 0.040(13) 0.04(2) 0.054(15) -0.002(13) 0.001(10) -0.001(12)
C15 0.045(9) 0.081(12) 0.092(11) -0.042(10) -0.021(8) 0.010(8)

loop_
_atom_type_symbol
_atom_type_description
_atom_type_scat_dispersion_real
_atom_type_scat_dispersion_imag
_atom_type_scat_source
C C 0.0033 0.0016 'International Tables Vol C Tables 4.2.6.8 and 6.1.1.4'
H H 0.0000 0.0000 'International Tables Vol C Tables 4.2.6.8 and 6.1.1.4'
O O 0.0106 0.0060 'International Tables Vol C Tables 4.2.6.8 and 6.1.1.4'
Zn Zn 0.2839 1.4301 'International Tables Vol C Tables 4.2.6.8 and 6.1.1.4'

loop_
_geom_angle_atom_site_label_1
_geom_angle_atom_site_label_2
_geom_angle_atom_site_label_3
_geom_angle
_geom_angle_site_symmetry_1
_geom_angle_site_symmetry_3
_geom_angle_publ_flag
O1 Zn1 Zn1 83.2(3) 4_565 2_665 ?
O1 Zn1 Zn1 83.2(3) . 2_665 ?
O1 Zn1 O1 166.5(6) 4_565 . ?
O1 Zn1 O4 89.0(4) 4_565 2_665 ?
O1 Zn1 O4 88.6(4) . 2_665 ?
O1 Zn1 O4 88.6(4) 4_565 3_655 ?
O1 Zn1 O4 89.0(4) . 3_655 ?
O1 Zn1 O6 96.8(3) . . ?
O1 Zn1 O6 96.8(3) 4_565 . ?
O4 Zn1 Zn1 80.1(3) 3_655 2_665 ?
O4 Zn1 Zn1 80.1(3) 2_665 2_665 ?
O4 Zn1 O4 160.1(5) 2_665 3_655 ?
O4 Zn1 O6 99.9(3) 2_665 . ?
O4 Zn1 O6 99.9(3) 3_655 . ?
O6 Zn1 Zn1 180.0 . 2_665 ?
Zn2 Zn2 Zn2 60.001(7) 11_566 8_656 ?
O2 Zn2 Zn2 77.7(3) 22_655 8_656 ?
O2 Zn2 Zn2 127.2(4) 22_655 11_566 ?
O2 Zn2 O3 105.8(6) 22_655 . ?
O2 Zn2 O5 113.6(4) 22_655 . ?
O2 Zn2 O7 102.4(6) 22_655 17_554 ?
O3 Zn2 Zn2 122.4(5) . 8_656 ?
O3 Zn2 Zn2 122.6(4) . 11_566 ?
O3 Zn2 O5 107.5(7) . . ?
O3 Zn2 O7 116.8(7) . 17_554 ?
O5 Zn2 Zn2 36.0(2) . 11_566 ?
O5 Zn2 Zn2 36.0(2) . 8_656 ?
O7 Zn2 Zn2 118.3(5) 17_554 8_656 ?
O7 Zn2 Zn2 75.1(4) 17_554 11_566 ?
O7 Zn2 O5 110.8(5) 17_554 . ?
O3A Zn2A O5 97(3) 8_656 . ?
O3A Zn2A O7A 140(4) 8_656 16_565 ?
O5 Zn2A O7A 95(3) . 16_565 ?
O8 Zn3 O5 112.1(4) . . ?
O8 Zn3 O5 112.1(4) 8_656 . ?
O8 Zn3 O5 112.1(4) 11_566 . ?
O8 Zn3 O8 106.7(4) 11_566 8_656 ?
O8 Zn3 O8 106.7(5) 8_656 . ?
O8 Zn3 O8 106.7(5) 11_566 . ?
O2A Zn3A O2A 116.5(19) 16_565 17_554 ?
O2A Zn3A O2A 116.5(19) 22_655 16_565 ?
O2A Zn3A O2A 116.5(19) 22_655 17_554 ?
O5 Zn3A O2A 101(3) . 16_565 ?
O5 Zn3A O2A 101(3) . 17_554 ?
O5 Zn3A O2A 101(3) . 22_655 ?
C4 O1 Zn1 122.1(8) . . ?
C10 O2 Zn2 127.2(10) . 19_564 ?
C10 O2A Zn3A 107(5) . 16_465 ?
C14 O3 Zn2 135.5(13) . . ?
C4 O4 Zn1 125.7(9) . 2_665 ?
Zn2 O5 Zn2 108.1(5) . 8_656 ?
Zn2 O5 Zn2 108.1(5) 11_566 8_656 ?
Zn2 O5 Zn2 108.1(5) . 11_566 ?
Zn2 O5 Zn2A 73.8(10) 11_566 8_656 ?
Zn2 O5 Zn2A 177.4(9) 8_656 8_656 ?
Zn2 O5 Zn2A 69.5(9) . 8_656 ?
Zn2 O5 Zn2A 177.4(9) 11_566 11_566 ?
Zn2 O5 Zn2A 69.5(9) 8_656 11_566 ?
Zn2 O5 Zn2A 73.8(10) . 11_566 ?
Zn2 O5 Zn3 110.9(5) . . ?
Zn2 O5 Zn3 110.9(5) 8_656 . ?
Zn2 O5 Zn3 110.9(5) 11_566 . ?
Zn2A O5 Zn2A 108.7(11) 11_566 8_656 ?
Zn2A O5 Zn2A 108.7(11) 8_656 . ?
Zn2A O5 Zn2A 108.7(11) 11_566 . ?
Zn3 O5 Zn2A 69.7(11) . 8_656 ?
Zn3 O5 Zn2A 69.7(11) . 11_566 ?
Zn3A O5 Zn2A 110.3(11) . . ?
Zn3A O5 Zn2A 110.3(11) . 8_656 ?
Zn1 O6 H6A 127.7 . . ?
Zn1 O6 H6B 127.7 . . ?
H6A O6 H6B 104.5 . . ?
C10 O7 Zn2 129.1(11) . 21_454 ?
C10 O7A Zn2A 96(4) . 16_465 ?
C14 O8 Zn3 125.3(12) . . ?
C6 C1 H1 119.7 . . ?
C6 C1 C8 120.7(12) . . ?
C8 C1 H1 119.7 . . ?
C12 C2 C14 121.3(13) . . ?
C12 C2 C14A 121(4) . . ?
C15 C2 C12 120.3(13) . . ?
C15 C2 C14 118.3(13) . . ?
C15 C2 C14A 113(6) . . ?
O1 C4 C6 116.5(13) . . ?
O4 C4 O1 128.8(12) . . ?
O4 C4 C6 114.6(14) . . ?
C1 C6 C4 119.3(14) . . ?
C1 C6 C15 118.0(12) . . ?
C15 C6 C4 122.6(14) . . ?
C1 C8 C10 117.2(12) . . ?
C1 C8 C12 120.5(12) . . ?
C12 C8 C10 121.9(12) . . ?
O2 C10 C8 117.5(13) . . ?
O2A C10 O7A 124(5) . . ?
O2A C10 C8 127(4) . . ?
O7 C10 O2 128.2(14) . . ?
O7 C10 C8 114.3(14) . . ?
C8 C10 O7A 109(3) . . ?
C2 C12 C7 117.1(18) . . ?
C2 C12 C7A 117.3(16) . . ?
C8 C12 C2 117.7(12) . . ?
C8 C12 C7 122.4(18) . . ?
C8 C12 C7A 124.6(16) . . ?
C7 C13 H13 120.0 . . ?
C7 C13 C11 120.0 . . ?
C11 C13 H13 120.0 . . ?
C13 C7 C12 129(2) . . ?
C13 C7 C5 120.0 . . ?
C5 C7 C12 110(2) . . ?
C7 C5 H5 120.0 . . ?
C3 C5 C7 120.0 . . ?
C3 C5 H5 120.0 . . ?
C5 C3 H3 120.0 . . ?
C5 C3 C9 120.0 . . ?
C9 C3 H3 120.0 . . ?
C3 C9 H9 120.0 . . ?
C11 C9 C3 120.0 . . ?
C11 C9 H9 120.0 . . ?
C13 C11 H11 120.0 . . ?
C9 C11 C13 120.0 . . ?
C9 C11 H11 120.0 . . ?
C7A C13A H13A 120.0 . . ?
C7A C13A C11A 120.0 . . ?
C11A C13A H13A 120.0 . . ?
C13A C7A C12 117.0(18) . . ?
C5A C7A C12 122.9(18) . . ?
C5A C7A C13A 120.0 . . ?
C7A C5A H5A 120.0 . . ?
C3A C5A C7A 120.0 . . ?
C3A C5A H5A 120.0 . . ?
C5A C3A H3A 120.0 . . ?
C5A C3A C9A 120.0 . . ?
C9A C3A H3A 120.0 . . ?
C3A C9A H9A 120.0 . . ?
C11A C9A C3A 120.0 . . ?
C11A C9A H9A 120.0 . . ?
C13A C11A H11A 120.0 . . ?
C9A C11A C13A 120.0 . . ?
C9A C11A H11A 120.0 . . ?
O3 C14 O8 128.4(17) . . ?
O3 C14 C2 116.8(18) . . ?
O8 C14 C2 114.8(18) . . ?
O3A C14A C2 113(6) . . ?
O8A C14A O3A 138(8) . . ?
O8A C14A C2 109(7) . . ?
C2 C15 C6 122.7(14) . . ?
C2 C15 H15 118.6 . . ?
C6 C15 H15 118.6 . . ?

loop_
_geom_bond_atom_site_label_1
_geom_bond_atom_site_label_2
_geom_bond_distance
_geom_bond_site_symmetry_2
_geom_bond_publ_flag
Zn1 Zn1 2.778(4) 2_665 ?
Zn1 O1 1.982(9) . ?
Zn1 O1 1.982(9) 4_565 ?
Zn1 O4 1.992(9) 2_665 ?
Zn1 O4 1.992(9) 3_655 ?
Zn1 O6 2.083(12) . ?
Zn2 Zn2 3.132(3) 11_566 ?
Zn2 Zn2 3.132(4) 8_656 ?
Zn2 O2 1.903(11) 22_655 ?
Zn2 O3 1.921(13) . ?
Zn2 O5 1.935(6) . ?
Zn2 O7 1.931(13) 17_554 ?
Zn2A O3A 1.98(9) 8_656 ?
Zn2A O5 2.00(3) . ?
Zn2A O7A 2.37(10) 16_565 ?
Zn3 O5 1.957(17) . ?
Zn3 O8 1.940(10) 11_566 ?
Zn3 O8 1.940(10) 8_656 ?
Zn3 O8 1.940(10) . ?
Zn3A O2A 2.01(10) 22_655 ?
Zn3A O2A 2.01(10) 16_565 ?
Zn3A O2A 2.01(10) 17_554 ?
Zn3A O5 1.94(4) . ?
O1 C4 1.221(18) . ?
O2 C10 1.256(19) . ?
O2A C10 1.46(11) . ?
O3 C14 1.20(2) . ?
O3A C14A 1.21(3) . ?
O4 C4 1.219(17) . ?
O6 H6A 0.8598 . ?
O6 H6B 0.8598 . ?
O7 C10 1.253(18) . ?
O7A C10 1.61(10) . ?
O8 C14 1.28(2) . ?
O8A C14A 1.20(3) . ?
C1 H1 0.9400 . ?
C1 C6 1.373(19) . ?
C1 C8 1.393(18) . ?
C2 C12 1.414(19) . ?
C2 C14 1.52(2) . ?
C2 C14A 1.51(3) . ?
C2 C15 1.334(19) . ?
C4 C6 1.532(17) . ?
C6 C15 1.395(19) . ?
C8 C10 1.528(19) . ?
C8 C12 1.397(19) . ?
C12 C7 1.61(3) . ?
C12 C7A 1.54(2) . ?
C13 H13 0.9400 . ?
C13 C7 1.3900 . ?
C13 C11 1.3900 . ?
C7 C5 1.3900 . ?
C5 H5 0.9400 . ?
C5 C3 1.3900 . ?
C3 H3 0.9400 . ?
C3 C9 1.3900 . ?
C9 H9 0.9400 . ?
C9 C11 1.3900 . ?
C11 H11 0.9400 . ?
C13A H13A 0.9400 . ?
C13A C7A 1.3900 . ?
C13A C11A 1.3900 . ?
C7A C5A 1.3900 . ?
C5A H5A 0.9400 . ?
C5A C3A 1.3900 . ?
C3A H3A 0.9400 . ?
C3A C9A 1.3900 . ?
C9A H9A 0.9400 . ?
C9A C11A 1.3900 . ?
C11A H11A 0.9400 . ?
C15 H15 0.9400 . ?

loop_
_geom_torsion_atom_site_label_1
_geom_torsion_atom_site_label_2
_geom_torsion_atom_site_label_3
_geom_torsion_atom_site_label_4
_geom_torsion
_geom_torsion_site_symmetry_1
_geom_torsion_site_symmetry_2
_geom_torsion_site_symmetry_3
_geom_torsion_site_symmetry_4
_geom_torsion_publ_flag
Zn1 O1 C4 O4 5(2) . . . . ?
Zn1 O1 C4 C6 -173.1(8) . . . . ?
Zn1 O4 C4 O1 -4(2) 2_665 . . . ?
Zn1 O4 C4 C6 174.6(8) 2_665 . . . ?
Zn2 O2 C10 O7 5(3) 19_564 . . . ?
Zn2 O2 C10 C8 -177.9(10) 19_564 . . . ?
Zn2 O3 C14 O8 -3(3) . . . . ?
Zn2 O3 C14 C2 -179.0(12) . . . . ?
Zn2 O7 C10 O2 14(3) 21_454 . . . ?
Zn2 O7 C10 C8 -163.2(13) 21_454 . . . ?
Zn2A O3A C14A O8A 13(32) 11_566 . . . ?
Zn2A O3A C14A C2 -168(7) 11_566 . . . ?
Zn2A O7A C10 O2A 47(7) 16_465 . . . ?
Zn2A O7A C10 C8 -140(2) 16_465 . . . ?
Zn3 O8 C14 O3 -4(3) . . . . ?
Zn3 O8 C14 C2 172.7(9) . . . . ?
Zn3A O2A C10 O7A 28(8) 16_465 . . . ?
Zn3A O2A C10 C8 -144(3) 16_465 . . . ?
O1 C4 C6 C1 -0.7(19) . . . . ?
O1 C4 C6 C15 -177.5(15) . . . . ?
O4 C4 C6 C1 -179.4(13) . . . . ?
O4 C4 C6 C15 4(2) . . . . ?
C1 C6 C15 C2 1(2) . . . . ?
C1 C8 C10 O2 -146.0(15) . . . . ?
C1 C8 C10 O2A 165(5) . . . . ?
C1 C8 C10 O7 31(2) . . . . ?
C1 C8 C10 O7A -8(4) . . . . ?
C1 C8 C12 C2 -1(2) . . . . ?
C1 C8 C12 C7 -162(2) . . . . ?
C1 C8 C12 C7A 172(2) . . . . ?
C2 C12 C7 C13 -118(2) . . . . ?
C2 C12 C7 C5 76(3) . . . . ?
C2 C12 C7A C13A -121.6(19) . . . . ?
C2 C12 C7A C5A 55(3) . . . . ?
C4 C6 C15 C2 177.9(15) . . . . ?
C6 C1 C8 C10 176.0(13) . . . . ?
C6 C1 C8 C12 2(2) . . . . ?
C8 C1 C6 C4 -179.6(12) . . . . ?
C8 C1 C6 C15 -3(2) . . . . ?
C8 C12 C7 C13 43(3) . . . . ?
C8 C12 C7 C5 -123(2) . . . . ?
C8 C12 C7A C13A 65(3) . . . . ?
C8 C12 C7A C5A -117(2) . . . . ?
C10 C8 C12 C2 -174.0(16) . . . . ?
C10 C8 C12 C7 25(3) . . . . ?
C10 C8 C12 C7A -1(3) . . . . ?
C12 C2 C14 O3 -114(2) . . . . ?
C12 C2 C14 O8 69(2) . . . . ?
C12 C2 C14A O3A -149(10) . . . . ?
C12 C2 C14A O8A 30(15) . . . . ?
C12 C2 C15 C6 1(3) . . . . ?
C12 C8 C10 O2 28(2) . . . . ?
C12 C8 C10 O2A -21(6) . . . . ?
C12 C8 C10 O7 -155.3(17) . . . . ?
C12 C8 C10 O7A 166(4) . . . . ?
C12 C7 C5 C3 168(3) . . . . ?
C12 C7A C5A C3A -177(3) . . . . ?
C13 C7 C5 C3 0.0 . . . . ?
C7 C13 C11 C9 0.0 . . . . ?
C7 C5 C3 C9 0.0 . . . . ?
C5 C3 C9 C11 0.0 . . . . ?
C3 C9 C11 C13 0.0 . . . . ?
C11 C13 C7 C12 -165(4) . . . . ?
C11 C13 C7 C5 0.0 . . . . ?
C13A C7A C5A C3A 0.0 . . . . ?
C7A C13A C11A C9A 0.0 . . . . ?
C7A C5A C3A C9A 0.0 . . . . ?
C5A C3A C9A C11A 0.0 . . . . ?
C3A C9A C11A C13A 0.0 . . . . ?
C11A C13A C7A C12 177(2) . . . . ?
C11A C13A C7A C5A 0.0 . . . . ?
C14 C2 C12 C8 176.2(17) . . . . ?
C14 C2 C12 C7 -22(3) . . . . ?
C14 C2 C15 C6 -176.5(17) . . . . ?
C14A C2 C12 C8 -152(7) . . . . ?
C14A C2 C12 C7A 34(7) . . . . ?
C14A C2 C15 C6 154(5) . . . . ?
C15 C2 C12 C8 -1(3) . . . . ?
C15 C2 C12 C7 161(2) . . . . ?
C15 C2 C12 C7A -174(2) . . . . ?
C15 C2 C14 O3 63(2) . . . . ?
C15 C2 C14 O8 -113.7(18) . . . . ?
C15 C2 C14A O3A 58(14) . . . . ?
C15 C2 C14A O8A -123(11) . . . . ?

loop_
_platon_squeeze_void_nr
_platon_squeeze_void_average_x
_platon_squeeze_void_average_y
_platon_squeeze_void_average_z
_platon_squeeze_void_volume
_platon_squeeze_void_count_electrons
_platon_squeeze_void_content
1 0.000 0.000 0.000 972 459 '36 H2O'
2 -0.027 0.237 0.495 2529 638 '48 H2O'
3 0.500 0.500 0.500 972 459 '36 H2O'

loop_
_twin_individual_id
_twin_individual_mass_fraction_refined
1 0.49(6)
2 0.51(6)
